data_1519745
loop_
_publ_author_name
'Butts, Craig'
'Coles, Simon J.'
'Hursthouse, Michael B.'

_publ_section_title
;
 C12H17BF4N2
;
_journal_name_full 'Crystal Structure Report Archive'
_journal_page_first 964
_journal_year 2004
_chemical_formula_sum 'C12 H17 B F4 N2'
_chemical_formula_weight 276.09
_space_group_IT_number 2
_symmetry_cell_setting triclinic
_symmetry_space_group_name_Hall '-P 1'
_symmetry_space_group_name_H-M 'P -1'
_atom_sites_solution_hydrogens geom
_atom_sites_solution_primary direct
_atom_sites_solution_secondary difmap
_cell_angle_alpha 88.065(2)
_cell_angle_beta 89.074(2)
_cell_angle_gamma 88.757(2)
_cell_formula_units_Z 4
_cell_length_a 10.5701(3)
_cell_length_b 11.0531(3)
_cell_length_c 11.7699(3)
_cell_measurement_reflns_used 14980
_cell_measurement_temperature 120(2)
_cell_measurement_theta_max 27.48
_cell_measurement_theta_min 2.91
_cell_volume 1373.83(6)
_computing_cell_refinement 'DENZO, COLLECT'
_computing_data_reduction 'DENZO, COLLECT'
_computing_molecular_graphics 'CAMERON (Watkin, Pearce 1995)'
_computing_structure_refinement 'SHELXL-97 (Sheldrick, 1997)'
_computing_structure_solution 'SHELXS-97 (Sheldrick, 1997)'
_diffrn_ambient_temperature 120(2)
_diffrn_measured_fraction_theta_full 0.974
_diffrn_measured_fraction_theta_max 0.974
_diffrn_measurement_device_type 'Enraf Nonius KappaCCD area detector'
_diffrn_measurement_method '\w and \f scans to fill Ewald sphere'
_diffrn_radiation_monochromator graphite
_diffrn_radiation_source 'Enraf Nonius FR591 rotating anode'
_diffrn_radiation_type MoK\a
_diffrn_radiation_wavelength 0.71073
_diffrn_reflns_av_R_equivalents 0.0595
_diffrn_reflns_av_sigmaI/netI 0.0404
_diffrn_reflns_limit_h_max 13
_diffrn_reflns_limit_h_min -12
_diffrn_reflns_limit_k_max 14
_diffrn_reflns_limit_k_min -14
_diffrn_reflns_limit_l_max 15
_diffrn_reflns_limit_l_min -15
_diffrn_reflns_number 26859
_diffrn_reflns_theta_full 27.49
_diffrn_reflns_theta_max 27.49
_diffrn_reflns_theta_min 3.11
_exptl_absorpt_coefficient_mu 0.117
_exptl_absorpt_correction_T_max 0.9659
_exptl_absorpt_correction_T_min 0.9387
_exptl_absorpt_correction_type multi-scan
_exptl_absorpt_process_details 'SORTAV (R.H>BLessing, 1995, 1997)'
_exptl_crystal_colour colourless
_exptl_crystal_density_diffrn 1.335
_exptl_crystal_density_method 'not measured'
_exptl_crystal_description block
_exptl_crystal_F_000 576
_exptl_crystal_size_max 0.55
_exptl_crystal_size_mid 0.45
_exptl_crystal_size_min 0.30
_refine_diff_density_max 0.387
_refine_diff_density_min -0.309
_refine_diff_density_rms 0.050
_refine_ls_extinction_coef 0.021(2)
_refine_ls_extinction_expression Fc^*^=kFc[1+0.001xFc^2^\l^3^/sin(2\q)]^-1/4^
_refine_ls_extinction_method SHELXL
_refine_ls_goodness_of_fit_ref 1.057
_refine_ls_hydrogen_treatment constr
_refine_ls_matrix_type full
_refine_ls_number_parameters 397
_refine_ls_number_reflns 6150
_refine_ls_number_restraints 6
_refine_ls_restrained_S_all 1.057
_refine_ls_R_factor_all 0.0797
_refine_ls_R_factor_gt 0.0549
_refine_ls_shift/su_max 0.004
_refine_ls_shift/su_mean 0.000
_refine_ls_structure_factor_coef Fsqd
_refine_ls_weighting_details 'calc w=1/[\s^2^(Fo^2^)+(0.0467P)^2^+1.1684P] where P=(Fo^2^+2Fc^2^)/3'
_refine_ls_weighting_scheme calc
_refine_ls_wR_factor_gt 0.1341
_refine_ls_wR_factor_ref 0.1465
_reflns_number_gt 4495
_reflns_number_total 6150
_reflns_threshold_expression >2\s(I)
_cod_data_source_file eCrystal-964.cif
_cod_data_source_block s92
_cod_depositor_comments
;
Citation :
Butts, Craig and Coles, Simon J. and Hursthouse, Michael B. (2004) 
University of Southampton, Crystal Structure Report Archive. 
(doi:10.5258/ecrystals/964)

More at:
http://ecrystals.chem.soton.ac.uk/964/

The following automatic conversions were performed:

'_symmetry_cell_setting' value 'Triclinic' changed to 'triclinic'
according to the built-in table from CIF Core dictionary named
'cif_core.dic' version 2.4.1 from 2010-06-29.

Automatic conversion script
Id: cif_fix_values 3392 2015-05-12 13:50:21Z andrius 
;
_cod_original_sg_symbol_H-M P-1
_cod_database_code 1519745

loop_
_symmetry_equiv_pos_as_xyz
'x, y, z'
'-x, -y, -z'

loop_
_atom_site_label
_atom_site_type_symbol
_atom_site_fract_x
_atom_site_fract_y
_atom_site_fract_z
_atom_site_U_iso_or_equiv
_atom_site_adp_type
_atom_site_occupancy
_atom_site_symmetry_multiplicity
_atom_site_calc_flag
_atom_site_refinement_flags
_atom_site_disorder_assembly
_atom_site_disorder_group
F3 F 0.2020(4) 0.5159(5) 0.7682(8) 0.056(2) Uani 0.457(15) 1 d P A 1
F3' F 0.2204(4) 0.5768(11) 0.8232(6) 0.084(3) Uani 0.543(15) 1 d P A 1
F4 F 0.0052(8) 0.4961(7) 0.7123(7) 0.079(2) Uani 0.457(15) 1 d P A 2
F4' F 0.0834(13) 0.4740(4) 0.7206(6) 0.109(5) Uani 0.543(15) 1 d P A 2
F6 F 0.3981(5) 0.9589(5) 0.3993(3) 0.0753(17) Uani 0.651(13) 1 d P B 1
F6' F 0.4167(9) 1.0695(8) 0.2607(10) 0.052(2) Uani 0.349(13) 1 d PU B 1
F7 F 0.4302(8) 1.0598(6) 0.2334(8) 0.110(3) Uani 0.651(13) 1 d P B 2
F7' F 0.3676(19) 0.8997(18) 0.200(2) 0.168(8) Uani 0.349(13) 1 d P B 2
F8 F 0.3458(6) 0.8784(5) 0.2347(6) 0.0662(15) Uani 0.651(13) 1 d P B 3
F8' F 0.3692(12) 0.9196(15) 0.3812(14) 0.153(7) Uani 0.349(13) 1 d P B 3
B1 B 0.0928(3) 0.5752(2) 0.7679(3) 0.0403(6) Uani 1 1 d . . .
B2 B 0.4282(2) 0.9492(2) 0.2844(2) 0.0353(6) Uani 1 1 d . . .
C1 C 0.00534(19) 1.12711(18) -0.11897(16) 0.0285(4) Uani 1 1 d . . .
C2 C -0.0641(2) 1.0257(2) -0.14233(18) 0.0333(5) Uani 1 1 d . . .
H2 H -0.1540 1.0283 -0.1440 0.040 Uiso 1 1 calc R . .
C3 C 0.0047(2) 0.9213(2) -0.16283(18) 0.0363(5) Uani 1 1 d . . .
H3 H -0.0390 0.8497 -0.1788 0.044 Uiso 1 1 calc R . .
C4 C 0.1374(2) 0.9176(2) -0.1609(2) 0.0394(5) Uani 1 1 d . . .
H4 H 0.1810 0.8435 -0.1754 0.047 Uiso 1 1 calc R . .
C5 C 0.2062(2) 1.0180(2) -0.13866(19) 0.0349(5) Uani 1 1 d . . .
H5 H 0.2961 1.0156 -0.1379 0.042 Uiso 1 1 calc R . .
C6 C 0.13693(19) 1.12321(18) -0.11738(16) 0.0286(4) Uani 1 1 d . . .
C7 C 0.0718(2) 1.30883(19) -0.08241(18) 0.0317(5) Uani 1 1 d . . .
H7 H 0.0720 1.3924 -0.0661 0.038 Uiso 1 1 calc R . .
C8 C -0.1610(2) 1.2950(2) -0.0927(2) 0.0441(6) Uani 1 1 d . . .
H8A H -0.1979 1.2790 -0.0169 0.066 Uiso 1 1 calc R . .
H8B H -0.2118 1.2563 -0.1496 0.066 Uiso 1 1 calc R . .
H8C H -0.1601 1.3825 -0.1089 0.066 Uiso 1 1 calc R . .
C9 C 0.3060(2) 1.2790(2) -0.08444(19) 0.0352(5) Uani 1 1 d . . .
H9A H 0.3091 1.3677 -0.0988 0.042 Uiso 1 1 calc R . .
H9B H 0.3586 1.2398 -0.1436 0.042 Uiso 1 1 calc R . .
C10 C 0.3611(2) 1.2479(2) 0.0310(2) 0.0376(5) Uani 1 1 d . . .
H10 H 0.3495 1.1595 0.0478 0.045 Uiso 1 1 calc R . .
C11 C 0.5033(2) 1.2718(3) 0.0252(3) 0.0608(8) Uani 1 1 d . . .
H11A H 0.5430 1.2238 -0.0347 0.091 Uiso 1 1 calc R . .
H11B H 0.5412 1.2490 0.0984 0.091 Uiso 1 1 calc R . .
H11C H 0.5166 1.3580 0.0081 0.091 Uiso 1 1 calc R . .
C12 C 0.2965(2) 1.3179(3) 0.1251(2) 0.0502(6) Uani 1 1 d . . .
H12A H 0.3126 1.4044 0.1133 0.075 Uiso 1 1 calc R . .
H12B H 0.3301 1.2897 0.1987 0.075 Uiso 1 1 calc R . .
H12C H 0.2052 1.3047 0.1241 0.075 Uiso 1 1 calc R . .
C13 C 0.46103(18) 0.39439(17) 0.38838(16) 0.0258(4) Uani 1 1 d . . .
C14 C 0.34555(18) 0.40567(17) 0.44597(16) 0.0253(4) Uani 1 1 d . . .
C15 C 0.27326(19) 0.51203(18) 0.43996(18) 0.0302(4) Uani 1 1 d . . .
H15 H 0.1944 0.5199 0.4792 0.036 Uiso 1 1 calc R . .
C16 C 0.3224(2) 0.60575(19) 0.37371(18) 0.0337(5) Uani 1 1 d . . .
H16 H 0.2760 0.6802 0.3674 0.040 Uiso 1 1 calc R . .
C17 C 0.4383(2) 0.59436(19) 0.31567(18) 0.0336(5) Uani 1 1 d . . .
H17 H 0.4683 0.6612 0.2709 0.040 Uiso 1 1 calc R . .
C18 C 0.5105(2) 0.48863(19) 0.32157(18) 0.0307(4) Uani 1 1 d . . .
H18 H 0.5893 0.4808 0.2823 0.037 Uiso 1 1 calc R . .
C19 C 0.42485(19) 0.22282(18) 0.48277(18) 0.0289(4) Uani 1 1 d . . .
H19 H 0.4346 0.1422 0.5124 0.035 Uiso 1 1 calc R . .
C20 C 0.6268(2) 0.2253(2) 0.3713(2) 0.0396(5) Uani 1 1 d . . .
H20A H 0.6482 0.1523 0.4171 0.059 Uiso 1 1 calc R . .
H20B H 0.6942 0.2842 0.3770 0.059 Uiso 1 1 calc R . .
H20C H 0.6177 0.2042 0.2917 0.059 Uiso 1 1 calc R . .
C21 C 0.21627(18) 0.26484(18) 0.57594(17) 0.0269(4) Uani 1 1 d . . .
H21A H 0.1936 0.3340 0.6241 0.032 Uiso 1 1 calc R . .
H21B H 0.2385 0.1947 0.6269 0.032 Uiso 1 1 calc R . .
C22 C 0.10240(18) 0.23393(18) 0.50605(17) 0.0278(4) Uani 1 1 d . . .
H22 H 0.0840 0.3034 0.4518 0.033 Uiso 1 1 calc R . .
C23 C 0.1275(2) 0.1218(2) 0.4381(2) 0.0460(6) Uani 1 1 d . . .
H23A H 0.1516 0.0540 0.4896 0.069 Uiso 1 1 calc R . .
H23B H 0.1963 0.1371 0.3830 0.069 Uiso 1 1 calc R . .
H23C H 0.0507 0.1019 0.3976 0.069 Uiso 1 1 calc R . .
C24 C -0.0116(2) 0.2173(2) 0.5845(2) 0.0381(5) Uani 1 1 d . . .
H24A H -0.0867 0.2037 0.5392 0.057 Uiso 1 1 calc R . .
H24B H -0.0253 0.2901 0.6288 0.057 Uiso 1 1 calc R . .
H24C H 0.0034 0.1473 0.6363 0.057 Uiso 1 1 calc R . .
N1 N -0.03143(17) 1.24572(16) -0.09685(15) 0.0318(4) Uani 1 1 d . . .
N2 N 0.17450(16) 1.24001(15) -0.09372(14) 0.0297(4) Uani 1 1 d . . .
N3 N 0.50730(15) 0.27827(15) 0.41342(15) 0.0287(4) Uani 1 1 d . . .
N4 N 0.32689(15) 0.29606(14) 0.50475(14) 0.0256(4) Uani 1 1 d . . .
F1 F 0.02551(17) 0.58976(14) 0.86675(13) 0.0626(5) Uani 1 1 d . A .
F2 F 0.09100(14) 0.67719(12) 0.69968(12) 0.0472(4) Uani 1 1 d . A .
F5 F 0.54870(14) 0.89820(17) 0.28149(14) 0.0623(5) Uani 1 1 d . B .

loop_
_atom_site_aniso_label
_atom_site_aniso_U_11
_atom_site_aniso_U_22
_atom_site_aniso_U_33
_atom_site_aniso_U_23
_atom_site_aniso_U_13
_atom_site_aniso_U_12
F3 0.036(2) 0.063(3) 0.067(4) 0.020(3) 0.015(2) 0.019(2)
F3' 0.043(2) 0.146(7) 0.058(3) 0.038(4) 0.0061(19) 0.038(3)
F4 0.101(5) 0.044(3) 0.094(4) -0.015(3) -0.045(4) -0.023(3)
F4' 0.219(12) 0.033(2) 0.075(4) -0.024(2) 0.071(6) -0.005(4)
F6 0.096(3) 0.087(3) 0.0425(19) -0.024(2) -0.018(2) 0.062(2)
F6' 0.061(4) 0.023(3) 0.074(5) -0.016(3) 0.022(4) -0.010(2)
F7 0.165(6) 0.054(3) 0.109(5) 0.046(3) -0.056(4) -0.010(3)
F7' 0.136(12) 0.169(14) 0.210(18) -0.134(12) -0.118(12) 0.051(9)
F8 0.053(2) 0.0379(18) 0.109(4) 0.003(2) -0.041(2) -0.0093(14)
F8' 0.087(6) 0.154(9) 0.199(12) 0.147(9) 0.118(8) 0.077(6)
B1 0.0416(14) 0.0287(12) 0.0493(15) 0.0018(11) 0.0192(13) 0.0086(11)
B2 0.0354(13) 0.0263(12) 0.0443(14) -0.0004(10) -0.0088(11) -0.0006(10)
C1 0.0308(10) 0.0327(11) 0.0220(9) 0.0002(8) 0.0005(8) 0.0004(8)
C2 0.0322(11) 0.0409(12) 0.0269(10) 0.0013(9) -0.0005(9) -0.0071(9)
C3 0.0452(13) 0.0364(12) 0.0278(10) -0.0022(9) 0.0033(10) -0.0107(10)
C4 0.0461(13) 0.0338(12) 0.0382(12) -0.0070(9) 0.0121(11) -0.0010(10)
C5 0.0336(11) 0.0369(12) 0.0340(11) -0.0039(9) 0.0095(9) -0.0009(9)
C6 0.0317(10) 0.0310(10) 0.0233(9) -0.0012(8) 0.0030(8) -0.0040(8)
C7 0.0354(11) 0.0320(11) 0.0279(10) -0.0030(8) -0.0005(9) -0.0008(9)
C8 0.0319(12) 0.0511(14) 0.0491(14) -0.0045(11) -0.0071(11) 0.0106(10)
C9 0.0304(11) 0.0372(12) 0.0383(12) -0.0010(9) 0.0048(9) -0.0078(9)
C10 0.0323(11) 0.0411(12) 0.0396(12) -0.0005(10) -0.0032(10) -0.0042(9)
C11 0.0334(13) 0.091(2) 0.0589(17) -0.0045(16) -0.0049(13) -0.0071(14)
C12 0.0443(14) 0.0666(17) 0.0411(13) -0.0137(12) -0.0060(11) -0.0080(12)
C13 0.0254(9) 0.0279(10) 0.0246(9) -0.0054(7) -0.0027(8) 0.0000(8)
C14 0.0258(9) 0.0268(10) 0.0238(9) -0.0032(7) -0.0021(8) -0.0045(8)
C15 0.0274(10) 0.0313(11) 0.0321(10) -0.0022(8) -0.0017(8) 0.0013(8)
C16 0.0355(11) 0.0309(11) 0.0344(11) 0.0007(9) -0.0025(9) 0.0029(9)
C17 0.0366(12) 0.0327(11) 0.0316(11) 0.0036(9) -0.0017(9) -0.0066(9)
C18 0.0274(10) 0.0350(11) 0.0302(10) -0.0037(8) 0.0004(8) -0.0054(8)
C19 0.0274(10) 0.0270(10) 0.0326(10) -0.0032(8) -0.0023(9) -0.0010(8)
C20 0.0306(11) 0.0413(13) 0.0467(13) -0.0071(10) 0.0068(10) 0.0065(9)
C21 0.0258(10) 0.0299(10) 0.0249(9) -0.0005(8) 0.0012(8) -0.0029(8)
C22 0.0263(10) 0.0314(10) 0.0259(10) -0.0005(8) 0.0000(8) -0.0031(8)
C23 0.0392(13) 0.0591(16) 0.0413(13) -0.0235(12) 0.0067(11) -0.0117(11)
C24 0.0299(11) 0.0463(13) 0.0384(12) -0.0087(10) 0.0064(10) -0.0053(9)
N1 0.0315(9) 0.0348(9) 0.0291(9) -0.0017(7) -0.0028(7) 0.0022(7)
N2 0.0300(9) 0.0319(9) 0.0274(9) -0.0018(7) 0.0005(7) -0.0030(7)
N3 0.0246(8) 0.0278(9) 0.0339(9) -0.0057(7) 0.0015(7) 0.0007(7)
N4 0.0236(8) 0.0261(8) 0.0271(8) -0.0018(6) -0.0005(7) -0.0019(6)
F1 0.0814(12) 0.0575(10) 0.0479(9) -0.0078(7) 0.0251(8) 0.0148(8)
F2 0.0519(8) 0.0384(7) 0.0509(8) 0.0072(6) -0.0077(7) -0.0007(6)
F5 0.0357(8) 0.0988(13) 0.0502(9) 0.0180(8) 0.0103(7) 0.0105(8)

loop_
_atom_type_symbol
_atom_type_description
_atom_type_scat_dispersion_real
_atom_type_scat_dispersion_imag
_atom_type_scat_source
C C 0.0033 0.0016 'International Tables Vol C Tables 4.2.6.8 and 6.1.1.4'
H H 0.0000 0.0000 'International Tables Vol C Tables 4.2.6.8 and 6.1.1.4'
N N 0.0061 0.0033 'International Tables Vol C Tables 4.2.6.8 and 6.1.1.4'
F F 0.0171 0.0103 'International Tables Vol C Tables 4.2.6.8 and 6.1.1.4'
B B 0.0013 0.0007 'International Tables Vol C Tables 4.2.6.8 and 6.1.1.4'

loop_
_geom_angle_atom_site_label_1
_geom_angle_atom_site_label_2
_geom_angle_atom_site_label_3
_geom_angle
_geom_angle_site_symmetry_1
_geom_angle_site_symmetry_3
F3' F3 B1 80.9(5) . .
F3 F3' B1 59.5(4) . .
F4' F4 B1 59.8(6) . .
F4 F4' B1 84.2(6) . .
F4' B1 F3 69.3(5) . .
F4' B1 F2 117.6(4) . .
F3 B1 F2 114.2(3) . .
F4' B1 F1 116.7(3) . .
F3 B1 F1 120.5(4) . .
F2 B1 F1 112.37(19) . .
F4' B1 F4 35.9(4) . .
F3 B1 F4 105.2(4) . .
F2 B1 F4 103.2(3) . .
F1 B1 F4 98.1(5) . .
F4' B1 F3' 107.8(5) . .
F3 B1 F3' 39.7(2) . .
F2 B1 F3' 103.8(4) . .
F1 B1 F3' 94.8(3) . .
F4 B1 F3' 142.9(4) . .
F8' B2 F8 86.2(11) . .
F8' B2 F7' 108.4(11) . .
F8 B2 F7' 22.5(14) . .
F8' B2 F6' 110.9(8) . .
F8 B2 F6' 116.6(6) . .
F7' B2 F6' 103.7(11) . .
F8' B2 F7 126.3(6) . .
F8 B2 F7 111.1(4) . .
F7' B2 F7 94.0(11) . .
F6' B2 F7 15.7(7) . .
F8' B2 F5 110.7(5) . .
F8 B2 F5 110.8(4) . .
F7' B2 F5 105.1(9) . .
F6' B2 F5 117.3(4) . .
F7 B2 F5 109.2(4) . .
F8' B2 F6 24.7(9) . .
F8 B2 F6 110.3(4) . .
F7' B2 F6 131.9(13) . .
F6' B2 F6 94.5(5) . .
F7 B2 F6 110.0(5) . .
F5 B2 F6 105.1(3) . .
C2 C1 N1 131.8(2) . .
C2 C1 C6 121.75(19) . .
N1 C1 C6 106.39(17) . .
C3 C2 C1 116.2(2) . .
C3 C2 H2 121.9 . .
C1 C2 H2 121.9 . .
C2 C3 C4 121.9(2) . .
C2 C3 H3 119.1 . .
C4 C3 H3 119.1 . .
C5 C4 C3 122.0(2) . .
C5 C4 H4 119.0 . .
C3 C4 H4 119.0 . .
C4 C5 C6 116.2(2) . .
C4 C5 H5 121.9 . .
C6 C5 H5 121.9 . .
C5 C6 C1 121.99(19) . .
C5 C6 N2 131.65(19) . .
C1 C6 N2 106.36(17) . .
N2 C7 N1 110.89(18) . .
N2 C7 H7 124.6 . .
N1 C7 H7 124.6 . .
N1 C8 H8A 109.5 . .
N1 C8 H8B 109.5 . .
H8A C8 H8B 109.5 . .
N1 C8 H8C 109.5 . .
H8A C8 H8C 109.5 . .
H8B C8 H8C 109.5 . .
N2 C9 C10 112.58(18) . .
N2 C9 H9A 109.1 . .
C10 C9 H9A 109.1 . .
N2 C9 H9B 109.1 . .
C10 C9 H9B 109.1 . .
H9A C9 H9B 107.8 . .
C9 C10 C12 112.4(2) . .
C9 C10 C11 108.3(2) . .
C12 C10 C11 111.2(2) . .
C9 C10 H10 108.3 . .
C12 C10 H10 108.3 . .
C11 C10 H10 108.3 . .
C10 C11 H11A 109.5 . .
C10 C11 H11B 109.5 . .
H11A C11 H11B 109.5 . .
C10 C11 H11C 109.5 . .
H11A C11 H11C 109.5 . .
H11B C11 H11C 109.5 . .
C10 C12 H12A 109.5 . .
C10 C12 H12B 109.5 . .
H12A C12 H12B 109.5 . .
C10 C12 H12C 109.5 . .
H12A C12 H12C 109.5 . .
H12B C12 H12C 109.5 . .
N3 C13 C18 131.41(18) . .
N3 C13 C14 106.56(17) . .
C18 C13 C14 122.02(19) . .
C15 C14 N4 131.72(18) . .
C15 C14 C13 121.78(18) . .
N4 C14 C13 106.49(17) . .
C16 C15 C14 116.25(19) . .
C16 C15 H15 121.9 . .
C14 C15 H15 121.9 . .
C15 C16 C17 122.0(2) . .
C15 C16 H16 119.0 . .
C17 C16 H16 119.0 . .
C18 C17 C16 121.9(2) . .
C18 C17 H17 119.1 . .
C16 C17 H17 119.1 . .
C17 C18 C13 116.08(19) . .
C17 C18 H18 122.0 . .
C13 C18 H18 122.0 . .
N4 C19 N3 110.40(18) . .
N4 C19 H19 124.8 . .
N3 C19 H19 124.8 . .
N3 C20 H20A 109.5 . .
N3 C20 H20B 109.5 . .
H20A C20 H20B 109.5 . .
N3 C20 H20C 109.5 . .
H20A C20 H20C 109.5 . .
H20B C20 H20C 109.5 . .
N4 C21 C22 112.47(16) . .
N4 C21 H21A 109.1 . .
C22 C21 H21A 109.1 . .
N4 C21 H21B 109.1 . .
C22 C21 H21B 109.1 . .
H21A C21 H21B 107.8 . .
C23 C22 C24 110.74(18) . .
C23 C22 C21 111.64(18) . .
C24 C22 C21 109.24(17) . .
C23 C22 H22 108.4 . .
C24 C22 H22 108.4 . .
C21 C22 H22 108.4 . .
C22 C23 H23A 109.5 . .
C22 C23 H23B 109.5 . .
H23A C23 H23B 109.5 . .
C22 C23 H23C 109.5 . .
H23A C23 H23C 109.5 . .
H23B C23 H23C 109.5 . .
C22 C24 H24A 109.5 . .
C22 C24 H24B 109.5 . .
H24A C24 H24B 109.5 . .
C22 C24 H24C 109.5 . .
H24A C24 H24C 109.5 . .
H24B C24 H24C 109.5 . .
C7 N1 C1 108.24(17) . .
C7 N1 C8 125.08(19) . .
C1 N1 C8 126.66(18) . .
C7 N2 C6 108.12(17) . .
C7 N2 C9 126.25(18) . .
C6 N2 C9 125.63(18) . .
C19 N3 C13 108.31(16) . .
C19 N3 C20 125.59(18) . .
C13 N3 C20 126.10(18) . .
C19 N4 C14 108.23(16) . .
C19 N4 C21 125.66(17) . .
C14 N4 C21 126.09(16) . .

loop_
_geom_bond_atom_site_label_1
_geom_bond_atom_site_label_2
_geom_bond_distance
_geom_bond_site_symmetry_2
F3 F3' 0.975(7) .
F3 B1 1.315(5) .
F3' B1 1.508(7) .
F4 F4' 0.863(9) .
F4 B1 1.464(6) .
F4' B1 1.272(6) .
F6 B2 1.391(5) .
F6' B2 1.352(10) .
F7 B2 1.344(7) .
F7' B2 1.332(15) .
F8 B2 1.338(6) .
F8' B2 1.325(9) .
B1 F2 1.361(3) .
B1 F1 1.367(3) .
B2 F5 1.382(3) .
C1 C2 1.391(3) .
C1 N1 1.391(3) .
C1 C6 1.391(3) .
C2 C3 1.377(3) .
C2 H2 0.9500 .
C3 C4 1.403(3) .
C3 H3 0.9500 .
C4 C5 1.375(3) .
C4 H4 0.9500 .
C5 C6 1.388(3) .
C5 H5 0.9500 .
C6 N2 1.397(3) .
C7 N2 1.319(3) .
C7 N1 1.324(3) .
C7 H7 0.9500 .
C8 N1 1.464(3) .
C8 H8A 0.9800 .
C8 H8B 0.9800 .
C8 H8C 0.9800 .
C9 N2 1.471(3) .
C9 C10 1.513(3) .
C9 H9A 0.9900 .
C9 H9B 0.9900 .
C10 C12 1.517(3) .
C10 C11 1.532(3) .
C10 H10 1.0000 .
C11 H11A 0.9800 .
C11 H11B 0.9800 .
C11 H11C 0.9800 .
C12 H12A 0.9800 .
C12 H12B 0.9800 .
C12 H12C 0.9800 .
C13 N3 1.388(3) .
C13 C18 1.390(3) .
C13 C14 1.392(3) .
C14 C15 1.389(3) .
C14 N4 1.391(2) .
C15 C16 1.381(3) .
C15 H15 0.9500 .
C16 C17 1.399(3) .
C16 H16 0.9500 .
C17 C18 1.382(3) .
C17 H17 0.9500 .
C18 H18 0.9500 .
C19 N4 1.328(3) .
C19 N3 1.330(3) .
C19 H19 0.9500 .
C20 N3 1.466(3) .
C20 H20A 0.9800 .
C20 H20B 0.9800 .
C20 H20C 0.9800 .
C21 N4 1.468(2) .
C21 C22 1.520(3) .
C21 H21A 0.9900 .
C21 H21B 0.9900 .
C22 C23 1.513(3) .
C22 C24 1.517(3) .
C22 H22 1.0000 .
C23 H23A 0.9800 .
C23 H23B 0.9800 .
C23 H23C 0.9800 .
C24 H24A 0.9800 .
C24 H24B 0.9800 .
C24 H24C 0.9800 .
